data_2212175
loop_
_publ_author_name
'John W. Raynor'
'Maksymilian Chruszcz'
'Wladek Minor'

_publ_section_title
;<i>N</i>,<i>N</i>,<i>N</i>',<i>N</i>'-Tetrakis(carboxymethyl)-2,2'-(ethylenedioxy)dianilinium
 dichloride dihydrate
;
_journal_coeditor_code GK2053
_journal_issue 2
_journal_name_full 'Acta Crystallographica Section E'
_journal_page_first o754
_journal_page_last o756
_journal_paper_doi 10.1107/S1600536807001559
_journal_volume 63
_journal_year 2007
_chemical_formula_iupac 'C22 H26 N2 O10 2+, 2Cl -, 2H2 O'
_chemical_formula_moiety 'C22 H26 N2 O10 2+, 2(Cl -), 2(H2 O)'
_chemical_formula_sum 'C22 H30 Cl2 N2 O12'
_chemical_formula_weight 585.38
_chemical_name_systematic
;
N,N,N',N'-Tetrakis(carboxymethyl)-2,2'-(ethylenedioxy)dianilinium
dichloride dihydrate
;
_space_group_IT_number 13
_symmetry_cell_setting monoclinic
_symmetry_space_group_name_Hall '-P 2yc'
_symmetry_space_group_name_H-M 'P 1 2/c 1'
_atom_sites_solution_hydrogens difmap
_atom_sites_solution_primary direct
_atom_sites_solution_secondary difmap
_audit_block_code sm
_audit_conform_dict_name cif_core.dic
_audit_conform_dict_version 2.3
_audit_creation_method SHELXL-97
_cell_angle_alpha 90.00
_cell_angle_beta 92.480(10)
_cell_angle_gamma 90.00
_cell_formula_units_Z 2
_cell_length_a 10.3580(10)
_cell_length_b 6.1830(10)
_cell_length_c 20.7260(10)
_cell_measurement_reflns_used 104679
_cell_measurement_temperature 119(2)
_cell_measurement_theta_max 29.6
_cell_measurement_theta_min 2.7
_cell_volume 1326.1(3)
_computing_cell_refinement HKL-2000
_computing_data_collection 'HKL-2000 (Otwinowski & Minor, 1997)'
_computing_data_reduction HKL-2000
_computing_molecular_graphics
;
HKL-3000SM, ORTEPIII (Burnett & Johnson, 1996),
ORTEP-3 (Farrugia, 1997) and MERCURY (Macrae <i>et al.</i>,
2006)
;
_computing_publication_material HKL-3000SM
_computing_structure_refinement 'HKL-3000SM and SHELXL97 (Sheldrick, 1997)'
_computing_structure_solution 'HKL-3000SM (Minor <i>et al.</i>,  2006) and SHELXS97 (Sheldrick, 1997)'
_diffrn_ambient_temperature 119(2)
_diffrn_detector_area_resol_mean 10
_diffrn_measured_fraction_theta_full 0.988
_diffrn_measured_fraction_theta_max 0.988
_diffrn_measurement_device 'four-circle diffractometer'
_diffrn_measurement_device_type 'Rigaku R-AXIS RAPID'
_diffrn_measurement_method '\w scan with \c offset'
_diffrn_radiation_monochromator graphite
_diffrn_radiation_source 'fine-focus sealed tube'
_diffrn_radiation_type MoK\a
_diffrn_radiation_wavelength 0.71074
_diffrn_reflns_av_R_equivalents 0.045
_diffrn_reflns_av_sigmaI/netI 0.0251
_diffrn_reflns_limit_h_max 14
_diffrn_reflns_limit_h_min -14
_diffrn_reflns_limit_k_max 8
_diffrn_reflns_limit_k_min -8
_diffrn_reflns_limit_l_max 28
_diffrn_reflns_limit_l_min -28
_diffrn_reflns_number 104679
_diffrn_reflns_reduction_process
;
 data merged using denzo and scalepack by evaluating a new profile for each
 reflection based on spots lying within a pre-specified radius
;
_diffrn_reflns_theta_full 29.58
_diffrn_reflns_theta_max 29.6
_diffrn_reflns_theta_min 2.7
_diffrn_standards_decay_% 0
_exptl_absorpt_coefficient_mu 0.310
_exptl_absorpt_correction_T_max 0.99
_exptl_absorpt_correction_T_min 0.98
_exptl_absorpt_correction_type multi-scan
_exptl_absorpt_process_details '(Otwinowski <i>et al.</i>,  2003)'
_exptl_crystal_colour colorless
_exptl_crystal_density_diffrn 1.466
_exptl_crystal_density_method 'not measured'
_exptl_crystal_description needle
_exptl_crystal_F_000 612.0
_exptl_crystal_size_max 0.48
_exptl_crystal_size_mid 0.06
_exptl_crystal_size_min 0.05
_refine_diff_density_max 0.387
_refine_diff_density_min -0.204
_refine_ls_extinction_method none
_refine_ls_goodness_of_fit_ref 1.074
_refine_ls_hydrogen_treatment refall
_refine_ls_matrix_type full
_refine_ls_number_parameters 232
_refine_ls_number_reflns 3680
_refine_ls_number_restraints 0
_refine_ls_restrained_S_all 1.074
_refine_ls_R_factor_all 0.0437
_refine_ls_R_factor_gt 0.0342
_refine_ls_shift/su_max 0.001
_refine_ls_shift/su_mean 0.000
_refine_ls_structure_factor_coef Fsqd
_refine_ls_weighting_details 'calc w=1/[\s^2^(Fo^2^)+(0.055P)^2^+0.2141P] where P=(Fo^2^+2Fc^2^)/3'
_refine_ls_weighting_scheme calc
_refine_ls_wR_factor_gt 0.0929
_refine_ls_wR_factor_ref 0.0975
_reflns_number_gt 3028
_reflns_number_total 3680
_reflns_observed_criterion I>-3\s(I)
_reflns_threshold_expression I>2\s(I)
_cod_data_source_file gk2053.cif
_cod_data_source_block I
_cod_original_sg_symbol_H-M 'P 2/c'
_cod_database_code 2212175
_cod_database_fobs_code 2212175

loop_
_symmetry_equiv_pos_as_xyz
'x, y, z'
'-x, y, -z+1/2'
'-x, -y, -z'
'x, -y, z-1/2'

loop_
_atom_site_type_symbol
_atom_site_label
_atom_site_fract_x
_atom_site_fract_y
_atom_site_fract_z
_atom_site_U_iso_or_equiv
_atom_site_adp_type
_atom_site_calc_flag
_atom_site_occupancy
N N1 0.75181(9) 0.14452(17) 0.35268(4) 0.0194(2) Uani d 1
O O1 0.88330(9) 0.32828(16) 0.46000(4) 0.0299(2) Uani d 1
O O3 1.06751(8) -0.07096(17) 0.31663(4) 0.0268(2) Uani d 1
O O2 0.88432(9) -0.23822(15) 0.34198(5) 0.0293(2) Uani d 1
O O4 0.49036(9) 0.16655(17) 0.33024(5) 0.0354(2) Uani d 1
C C7 0.73920(11) 0.0609(2) 0.41918(5) 0.0215(2) Uani d 1
O O6 0.34531(11) 0.8858(2) 0.24346(5) 0.0353(2) Uani d 1
C C9 0.94381(11) -0.0772(2) 0.33042(5) 0.0221(2) Uani d 1
C C8 0.88761(11) 0.1488(2) 0.32911(6) 0.0214(2) Uani d 1
C C2 0.80646(12) 0.1551(2) 0.47186(6) 0.0260(3) Uani d 1
C C11 0.54362(12) 0.3354(2) 0.34237(6) 0.0234(2) Uani d 1
O O5 0.48471(10) 0.51776(16) 0.35471(6) 0.0384(3) Uani d 1
C C10 0.68913(11) 0.3614(2) 0.34388(6) 0.0235(2) Uani d 1
C C6 0.65707(13) -0.1124(2) 0.42769(6) 0.0275(3) Uani d 1
C C1 0.96152(14) 0.4091(3) 0.51394(6) 0.0316(3) Uani d 1
C C4 0.70976(16) -0.1080(3) 0.54112(7) 0.0395(3) Uani d 1
C C3 0.79060(15) 0.0669(3) 0.53296(7) 0.0359(3) Uani d 1
C C5 0.64209(15) -0.1977(3) 0.48879(7) 0.0365(3) Uani d 1
Cl Cl1 0.79733(3) 0.50040(5) 0.181411(14) 0.02543(10) Uani d 1
H H1A 0.9037(16) 0.465(3) 0.5480(8) 0.031(4) Uiso d 1
H H6 0.6100(16) -0.171(3) 0.3898(8) 0.030(4) Uiso d 1
H H10A 0.7138(14) 0.419(3) 0.3030(7) 0.023(4) Uiso d 1
H H10B 0.7233(16) 0.454(3) 0.3783(8) 0.031(4) Uiso d 1
H H8A 0.8822(14) 0.195(3) 0.2857(7) 0.024(4) Uiso d 1
H H1B 1.0247(17) 0.296(3) 0.5308(8) 0.034(4) Uiso d 1
H H8B 0.9387(14) 0.246(2) 0.3533(7) 0.022(3) Uiso d 1
H HO3 1.100(2) -0.208(4) 0.3175(10) 0.058(6) Uiso d 1
H H3 0.832(2) 0.129(3) 0.5670(10) 0.050(5) Uiso d 1
H HN1 0.7128(16) 0.048(3) 0.3266(8) 0.030(4) Uiso d 1
H H5 0.5827(19) -0.320(3) 0.4957(9) 0.047(5) Uiso d 1
H HO6A 0.301(2) 0.799(4) 0.2623(10) 0.049(6) Uiso d 1
H HO6B 0.395(3) 0.946(4) 0.2673(12) 0.071(7) Uiso d 1
H HO5 0.391(3) 0.511(4) 0.3460(12) 0.079(8) Uiso d 1
H H4 0.6990(17) -0.172(3) 0.5850(9) 0.046(5) Uiso d 1

loop_
_atom_site_aniso_label
_atom_site_aniso_U_11
_atom_site_aniso_U_22
_atom_site_aniso_U_33
_atom_site_aniso_U_12
_atom_site_aniso_U_13
_atom_site_aniso_U_23
N1 0.0182(4) 0.0219(5) 0.0179(4) -0.0008(4) -0.0008(3) -0.0010(4)
O1 0.0318(5) 0.0362(5) 0.0212(4) -0.0121(4) -0.0040(3) -0.0030(4)
O3 0.0207(4) 0.0305(5) 0.0294(4) 0.0041(4) 0.0019(3) 0.0024(4)
O2 0.0264(4) 0.0258(5) 0.0358(5) 0.0008(4) 0.0027(4) 0.0006(4)
O4 0.0227(4) 0.0303(5) 0.0530(6) -0.0018(4) -0.0015(4) -0.0133(4)
C7 0.0210(5) 0.0237(6) 0.0198(5) 0.0013(4) 0.0014(4) 0.0007(4)
O6 0.0296(5) 0.0411(6) 0.0344(5) -0.0102(5) -0.0087(4) 0.0153(5)
C9 0.0207(5) 0.0289(6) 0.0167(5) 0.0021(5) -0.0012(4) -0.0001(4)
C8 0.0191(5) 0.0244(6) 0.0208(5) -0.0003(5) 0.0017(4) 0.0004(4)
C2 0.0247(6) 0.0314(7) 0.0218(5) -0.0026(5) -0.0003(4) -0.0010(5)
C11 0.0216(5) 0.0259(6) 0.0225(5) 0.0014(5) -0.0012(4) -0.0001(4)
O5 0.0219(5) 0.0253(5) 0.0674(7) 0.0039(4) -0.0054(5) -0.0047(5)
C10 0.0202(5) 0.0221(6) 0.0282(6) 0.0011(4) -0.0010(4) 0.0024(5)
C6 0.0281(6) 0.0251(7) 0.0297(6) -0.0014(5) 0.0035(5) -0.0001(5)
C1 0.0314(7) 0.0402(8) 0.0226(6) -0.0075(6) -0.0055(5) -0.0047(5)
C4 0.0462(8) 0.0453(9) 0.0274(6) -0.0016(7) 0.0072(6) 0.0102(6)
C3 0.0393(7) 0.0474(8) 0.0208(6) -0.0041(7) -0.0013(5) 0.0010(6)
C5 0.0406(8) 0.0325(8) 0.0370(7) -0.0056(6) 0.0103(6) 0.0061(6)
Cl1 0.02147(15) 0.02640(17) 0.02836(15) -0.00265(11) 0.00037(10) -0.00190(11)

loop_
_atom_type_symbol
_atom_type_description
_atom_type_scat_dispersion_real
_atom_type_scat_dispersion_imag
_atom_type_scat_source
C C 0.0033 0.0016 'International Tables Vol C Tables 4.2.6.8 and 6.1.1.4'
H H 0.0000 0.0000 'International Tables Vol C Tables 4.2.6.8 and 6.1.1.4'
N N 0.0061 0.0033 'International Tables Vol C Tables 4.2.6.8 and 6.1.1.4'
O O 0.0106 0.0060 'International Tables Vol C Tables 4.2.6.8 and 6.1.1.4'
Cl Cl 0.1484 0.1585 'International Tables Vol C Tables 4.2.6.8 and 6.1.1.4'

loop_
_geom_angle_atom_site_label_1
_geom_angle_atom_site_label_2
_geom_angle_atom_site_label_3
_geom_angle_site_symmetry_1
_geom_angle_site_symmetry_3
_geom_angle
C7 N1 C10 . . 111.73(9)
C7 N1 C8 . . 115.32(9)
C10 N1 C8 . . 110.50(9)
C7 N1 HN1 . . 105.9(11)
C10 N1 HN1 . . 110.1(11)
C8 N1 HN1 . . 102.7(10)
C2 O1 C1 . . 116.46(10)
C9 O3 HO3 . . 109.1(14)
C6 C7 C2 . . 120.76(11)
C6 C7 N1 . . 117.88(10)
C2 C7 N1 . . 121.34(11)
HO6A O6 HO6B . . 112(2)
O2 C9 O3 . . 125.19(12)
O2 C9 C8 . . 124.67(11)
O3 C9 C8 . . 110.13(11)
N1 C8 C9 . . 109.96(10)
N1 C8 H8A . . 107.2(9)
C9 C8 H8A . . 107.8(9)
N1 C8 H8B . . 110.7(9)
C9 C8 H8B . . 112.1(9)
H8A C8 H8B . . 108.9(13)
O1 C2 C3 . . 124.28(12)
O1 C2 C7 . . 117.52(10)
C3 C2 C7 . . 118.20(12)
O4 C11 O5 . . 125.01(12)
O4 C11 C10 . . 122.92(11)
O5 C11 C10 . . 112.05(11)
C11 O5 HO5 . . 113.1(14)
N1 C10 C11 . . 109.47(10)
N1 C10 H10A . . 108.1(10)
C11 C10 H10A . . 108.8(9)
N1 C10 H10B . . 107.3(10)
C11 C10 H10B . . 114.1(10)
H10A C10 H10B . . 109.0(14)
C7 C6 C5 . . 120.30(13)
C7 C6 H6 . . 118.2(9)
C5 C6 H6 . . 121.5(10)
O1 C1 C1 . 3_766 104.47(13)
O1 C1 H1A . . 109.4(10)
C1 C1 H1A 3_766 . 110.8(10)
O1 C1 H1B . . 111.3(10)
C1 C1 H1B 3_766 . 107.7(10)
H1A C1 H1B . . 112.9(13)
C3 C4 C5 . . 120.47(13)
C3 C4 H4 . . 120.8(11)
C5 C4 H4 . . 118.8(11)
C4 C3 C2 . . 120.82(13)
C4 C3 H3 . . 120.7(13)
C2 C3 H3 . . 118.5(13)
C4 C5 C6 . . 119.42(14)
C4 C5 H5 . . 119.4(11)
C6 C5 H5 . . 121.1(11)

loop_
_geom_bond_atom_site_label_1
_geom_bond_atom_site_label_2
_geom_bond_site_symmetry_2
_geom_bond_distance
N1 C7 . 1.4831(14)
N1 C10 . 1.4975(16)
N1 C8 . 1.5091(15)
N1 HN1 . 0.890(18)
O1 C2 . 1.3630(16)
O1 C1 . 1.4414(15)
O3 C9 . 1.3252(15)
O3 HO3 . 0.91(2)
O2 C9 . 1.2006(16)
O4 C11 . 1.2024(16)
C7 C6 . 1.3840(18)
C7 C2 . 1.3967(16)
O6 HO6A . 0.81(2)
O6 HO6B . 0.79(3)
C9 C8 . 1.5133(18)
C8 H8A . 0.943(15)
C8 H8B . 0.932(16)
C2 C3 . 1.3949(18)
C11 O5 . 1.3124(16)
C11 C10 . 1.5147(17)
O5 HO5 . 0.98(3)
C10 H10A . 0.965(15)
C10 H10B . 0.969(17)
C6 C5 . 1.3865(19)
C6 H6 . 0.977(16)
C1 C1 3_766 1.508(3)
C1 H1A . 1.007(17)
C1 H1B . 1.010(18)
C4 C3 . 1.383(2)
C4 C5 . 1.382(2)
C4 H4 . 1.002(19)
C3 H3 . 0.90(2)
C5 H5 . 0.99(2)

loop_
_geom_hbond_atom_site_label_D
_geom_hbond_atom_site_label_H
_geom_hbond_atom_site_label_A
_geom_hbond_site_symmetry_A
_geom_hbond_distance_DH
_geom_hbond_distance_HA
_geom_hbond_distance_DA
_geom_hbond_angle_DHA
O3 HO3 Cl1 2_745 0.91(2) 2.09(2) 2.9968(11) 171(2)
N1 HN1 O6 2_645 0.89(2) 1.84(2) 2.7146(14) 165(2)
O6 HO6A Cl1 2_655 0.81(2) 2.43(2) 3.2378(12) 170(2)
O6 HO6B O4 1_565 0.79(3) 2.10(3) 2.8761(15) 166(3)
O5 HO5 Cl1 2_655 0.98(3) 2.01(3) 2.9862(11) 174(2)

loop_
_geom_torsion_atom_site_label_1
_geom_torsion_atom_site_label_2
_geom_torsion_atom_site_label_3
_geom_torsion_atom_site_label_4
_geom_torsion_site_symmetry_4
_geom_torsion
C10 N1 C7 C6 . 109.19(12)
C8 N1 C7 C6 . -123.55(12)
C10 N1 C7 C2 . -69.97(14)
C8 N1 C7 C2 . 57.29(15)
C7 N1 C8 C9 . 59.19(13)
C10 N1 C8 C9 . -172.92(9)
O2 C9 C8 N1 . 7.22(16)
O3 C9 C8 N1 . -173.13(9)
C1 O1 C2 C3 . 6.2(2)
C1 O1 C2 C7 . -174.01(12)
C6 C7 C2 O1 . -178.51(12)
N1 C7 C2 O1 . 0.62(18)
C6 C7 C2 C3 . 1.3(2)
N1 C7 C2 C3 . -179.57(12)
C7 N1 C10 C11 . -72.14(12)
C8 N1 C10 C11 . 158.04(9)
O4 C11 C10 N1 . -20.62(17)
O5 C11 C10 N1 . 160.38(11)
C2 C7 C6 C5 . -1.1(2)
N1 C7 C6 C5 . 179.70(12)
C2 O1 C1 C1 3_766 177.77(14)
C5 C4 C3 C2 . -0.6(3)
O1 C2 C3 C4 . 179.37(14)
C7 C2 C3 C4 . -0.4(2)
C3 C4 C5 C6 . 0.8(3)
C7 C6 C5 C4 . 0.1(2)
